data_4080640
loop_
_publ_author_name
'Pusztai, Erika'
'Toulokhonova, Irina S.'
'Temple, Nicole'
'Albright, Haley'
'Zakai, Uzma I.'
'Guo, Song'
'Guzei, Ilia A.'
'Hu, Rongrong'
'West, Robert'

_publ_section_title
;
 Synthesis and Photophysical Properties of Asymmetric Substituted
 Silafluorenes
;
_journal_issue 9
_journal_name_full Organometallics
_journal_page_first 2529
_journal_paper_doi 10.1021/om300891n
_journal_volume 32
_journal_year 2013
_chemical_formula_moiety 'C24 H18 Si'
_chemical_formula_sum 'C24 H18 Si'
_chemical_formula_weight 334.47
_chemical_name_systematic
; 
 ? 
;
_space_group_IT_number 14
_symmetry_cell_setting monoclinic
_symmetry_Int_Tables_number 14
_symmetry_space_group_name_Hall '-P 2ybc'
_symmetry_space_group_name_H-M 'P 1 21/c 1'
_atom_sites_solution_hydrogens geom
_atom_sites_solution_primary direct
_atom_sites_solution_secondary difmap
_cell_angle_alpha 90.00
_cell_angle_beta 91.473(4)
_cell_angle_gamma 90.00
_cell_formula_units_Z 4
_cell_length_a 6.6494(8)
_cell_length_b 11.4823(9)
_cell_length_c 23.034(2)
_cell_measurement_reflns_used 9898
_cell_measurement_temperature 100(2)
_cell_measurement_theta_max 71.5449
_cell_measurement_theta_min 3.8394
_cell_volume 1758.1(3)
_computing_cell_refinement 'SAINT Ver. 7.68A (Bruker-AXS, 2007)'
_computing_data_collection 'APEX2 Ver. 2010.11-3 (Bruker-AXS, 2010)'
_computing_data_reduction 'SAINT Ver. 7.68A'
_computing_molecular_graphics SHELXTL
_computing_publication_material SHELXTL
_computing_structure_refinement SHELXTL
_computing_structure_solution 'SHELXTL (Sheldrick, 2008)'
_diffrn_ambient_temperature 100(2)
_diffrn_measured_fraction_theta_full 0.996
_diffrn_measured_fraction_theta_max 0.981
_diffrn_measurement_device_type 'Bruker SMART APEX2 area detector'
_diffrn_measurement_method '0.60\% \w and 0.6\% \f scans'
_diffrn_radiation_monochromator graphite
_diffrn_radiation_source 'fine-focus sealed tube'
_diffrn_radiation_type 'Cu K\a'
_diffrn_radiation_wavelength 1.54178
_diffrn_reflns_av_R_equivalents 0.0267
_diffrn_reflns_av_sigmaI/netI 0.0138
_diffrn_reflns_limit_h_max 7
_diffrn_reflns_limit_h_min -7
_diffrn_reflns_limit_k_max 14
_diffrn_reflns_limit_k_min -14
_diffrn_reflns_limit_l_max 28
_diffrn_reflns_limit_l_min -28
_diffrn_reflns_number 28558
_diffrn_reflns_theta_full 67.00
_diffrn_reflns_theta_max 72.03
_diffrn_reflns_theta_min 3.84
_exptl_absorpt_coefficient_mu 1.169
_exptl_absorpt_correction_T_max 0.8497
_exptl_absorpt_correction_T_min 0.5936
_exptl_absorpt_correction_type analytical
_exptl_absorpt_process_details
;
SADABS  (Bruker-AXS, 2011)
;
_exptl_crystal_colour colourless
_exptl_crystal_density_diffrn 1.264
_exptl_crystal_density_method 'not measured'
_exptl_crystal_description block
_exptl_crystal_F_000 704
_exptl_crystal_size_max 0.50
_exptl_crystal_size_mid 0.29
_exptl_crystal_size_min 0.14
_refine_diff_density_max 0.477
_refine_diff_density_min -0.230
_refine_diff_density_rms 0.049
_refine_ls_extinction_method none
_refine_ls_goodness_of_fit_ref 1.056
_refine_ls_hydrogen_treatment constr
_refine_ls_matrix_type full
_refine_ls_number_parameters 226
_refine_ls_number_reflns 3402
_refine_ls_number_restraints 0
_refine_ls_restrained_S_all 1.056
_refine_ls_R_factor_all 0.0399
_refine_ls_R_factor_gt 0.0388
_refine_ls_shift/su_max 0.000
_refine_ls_shift/su_mean 0.000
_refine_ls_structure_factor_coef Fsqd
_refine_ls_weighting_details 'calc w=1/[\s^2^(Fo^2^)+(0.0565P)^2^+0.9314P] where P=(Fo^2^+2Fc^2^)/3'
_refine_ls_weighting_scheme calc
_refine_ls_wR_factor_gt 0.1010
_refine_ls_wR_factor_ref 0.1019
_reflns_number_gt 3269
_reflns_number_total 3402
_reflns_threshold_expression I>2\s(I)
_cod_data_source_file om300891n_si_004.cif
_cod_data_source_block west214
_cod_depositor_comments
;
The following automatic conversions were performed:

'_symmetry_cell_setting' value 'Monoclinic' changed to 'monoclinic'
according to /home/saulius/struct/CIF-dictionaries/cif_core.dic
dictionary named 'cif_core.dic' version 2.3.1 from 2005-06-27.

Automatic conversion script
Id: cif_fix_values 1891 2012-01-12 08:04:46Z andrius 
;
_cod_original_sg_symbol_Hall '-P 2ybc     '
_cod_original_sg_symbol_H-M 'P 1 21/c 1  '
_cod_database_code 4080640

loop_
_symmetry_equiv_pos_as_xyz
'x, y, z'
'-x, y+1/2, -z+1/2'
'-x, -y, -z'
'x, -y-1/2, z-1/2'

loop_
_atom_site_label
_atom_site_type_symbol
_atom_site_fract_x
_atom_site_fract_y
_atom_site_fract_z
_atom_site_U_iso_or_equiv
_atom_site_adp_type
_atom_site_occupancy
_atom_site_symmetry_multiplicity
_atom_site_calc_flag
_atom_site_refinement_flags
Si1 Si 0.24539(5) 0.13157(3) 0.140009(15) 0.01765(12) Uani 1 1 d .
C1 C 0.4236(2) 0.25794(12) 0.14399(6) 0.0197(3) Uani 1 1 d .
C2 C 0.5902(2) 0.28014(13) 0.18024(6) 0.0231(3) Uani 1 1 d .
H2 H 0.6209 0.2290 0.2116 0.028 Uiso 1 1 calc R
C3 C 0.7119(2) 0.37654(13) 0.17089(7) 0.0263(3) Uani 1 1 d .
H3 H 0.8250 0.3911 0.1958 0.032 Uiso 1 1 calc R
C4 C 0.6675(2) 0.45138(13) 0.12492(7) 0.0273(3) Uani 1 1 d .
H4 H 0.7509 0.5171 0.1186 0.033 Uiso 1 1 calc R
C5 C 0.5026(2) 0.43127(13) 0.08815(6) 0.0240(3) Uani 1 1 d .
H5 H 0.4731 0.4832 0.0570 0.029 Uiso 1 1 calc R
C6 C 0.3802(2) 0.33475(12) 0.09705(6) 0.0200(3) Uani 1 1 d .
C7 C 0.2047(2) 0.30089(12) 0.05944(6) 0.0208(3) Uani 1 1 d .
C8 C 0.1301(2) 0.36480(13) 0.01217(6) 0.0244(3) Uani 1 1 d .
H8 H 0.1902 0.4370 0.0023 0.029 Uiso 1 1 calc R
C9 C -0.0327(2) 0.32245(14) -0.02048(7) 0.0284(3) Uani 1 1 d .
H9 H -0.0843 0.3664 -0.0525 0.034 Uiso 1 1 calc R
C10 C -0.1209(2) 0.21668(14) -0.00683(7) 0.0295(3) Uani 1 1 d .
H10 H -0.2309 0.1879 -0.0297 0.035 Uiso 1 1 calc R
C11 C -0.0473(2) 0.15289(14) 0.04060(7) 0.0269(3) Uani 1 1 d .
H11 H -0.1083 0.0808 0.0501 0.032 Uiso 1 1 calc R
C12 C 0.1139(2) 0.19348(12) 0.07411(6) 0.0211(3) Uani 1 1 d .
C13 C 0.0795(2) 0.11033(12) 0.20351(6) 0.0193(3) Uani 1 1 d .
C14 C -0.0724(2) 0.02528(12) 0.20192(6) 0.0226(3) Uani 1 1 d .
H14 H -0.0939 -0.0198 0.1677 0.027 Uiso 1 1 calc R
C15 C -0.1916(2) 0.00605(13) 0.24967(7) 0.0263(3) Uani 1 1 d .
H15 H -0.2932 -0.0521 0.2481 0.032 Uiso 1 1 calc R
C16 C -0.1622(2) 0.07165(14) 0.29958(7) 0.0272(3) Uani 1 1 d .
H16 H -0.2421 0.0574 0.3324 0.033 Uiso 1 1 calc R
C17 C -0.0166(2) 0.15803(14) 0.30172(6) 0.0263(3) Uani 1 1 d .
H17 H 0.0011 0.2043 0.3357 0.032 Uiso 1 1 calc R
C18 C 0.1035(2) 0.17686(12) 0.25411(6) 0.0221(3) Uani 1 1 d .
H18 H 0.2036 0.2359 0.2560 0.027 Uiso 1 1 calc R
C19 C 0.3824(2) -0.00766(12) 0.12531(6) 0.0187(3) Uani 1 1 d .
C20 C 0.5109(2) -0.01249(12) 0.07807(6) 0.0222(3) Uani 1 1 d .
H20 H 0.5225 0.0536 0.0536 0.027 Uiso 1 1 calc R
C21 C 0.6214(2) -0.11179(13) 0.06633(6) 0.0247(3) Uani 1 1 d .
H21 H 0.7070 -0.1134 0.0340 0.030 Uiso 1 1 calc R
C22 C 0.6068(2) -0.20868(13) 0.10189(7) 0.0249(3) Uani 1 1 d .
H22 H 0.6824 -0.2768 0.0939 0.030 Uiso 1 1 calc R
C23 C 0.4818(2) -0.20608(13) 0.14905(7) 0.0257(3) Uani 1 1 d .
H23 H 0.4721 -0.2723 0.1735 0.031 Uiso 1 1 calc R
C24 C 0.3705(2) -0.10637(13) 0.16060(6) 0.0232(3) Uani 1 1 d .
H24 H 0.2850 -0.1054 0.1930 0.028 Uiso 1 1 calc R

loop_
_atom_site_aniso_label
_atom_site_aniso_U_11
_atom_site_aniso_U_22
_atom_site_aniso_U_33
_atom_site_aniso_U_23
_atom_site_aniso_U_13
_atom_site_aniso_U_12
Si1 0.0170(2) 0.0166(2) 0.0194(2) 0.00060(13) 0.00165(14) -0.00074(12)
C1 0.0190(7) 0.0176(6) 0.0227(7) -0.0018(5) 0.0041(5) 0.0003(5)
C2 0.0236(7) 0.0231(7) 0.0226(7) 0.0019(5) 0.0007(5) 0.0016(5)
C3 0.0225(7) 0.0290(8) 0.0271(7) -0.0018(6) -0.0024(6) -0.0031(6)
C4 0.0273(8) 0.0236(7) 0.0311(8) 0.0009(6) 0.0021(6) -0.0075(6)
C5 0.0277(8) 0.0214(7) 0.0230(7) 0.0028(5) 0.0014(5) -0.0008(6)
C6 0.0207(7) 0.0193(7) 0.0203(6) -0.0018(5) 0.0038(5) 0.0018(5)
C7 0.0199(7) 0.0217(7) 0.0211(7) -0.0025(5) 0.0042(5) 0.0021(5)
C8 0.0251(8) 0.0233(7) 0.0250(7) 0.0003(5) 0.0022(6) 0.0028(5)
C9 0.0284(8) 0.0325(8) 0.0240(7) 0.0014(6) -0.0016(6) 0.0075(6)
C10 0.0203(7) 0.0365(9) 0.0314(8) -0.0036(7) -0.0051(6) 0.0009(6)
C11 0.0227(7) 0.0266(7) 0.0313(8) -0.0008(6) 0.0005(6) -0.0021(6)
C12 0.0185(7) 0.0234(7) 0.0214(7) -0.0009(5) 0.0027(5) 0.0023(5)
C13 0.0174(7) 0.0191(6) 0.0215(6) 0.0023(5) 0.0015(5) 0.0027(5)
C14 0.0205(7) 0.0201(7) 0.0274(7) -0.0001(5) 0.0000(5) 0.0006(5)
C15 0.0182(7) 0.0219(7) 0.0390(8) 0.0075(6) 0.0036(6) 0.0011(5)
C16 0.0237(8) 0.0300(8) 0.0284(7) 0.0096(6) 0.0089(6) 0.0082(6)
C17 0.0283(8) 0.0286(8) 0.0222(7) -0.0006(6) 0.0014(6) 0.0069(6)
C18 0.0204(7) 0.0209(7) 0.0249(7) 0.0001(5) -0.0001(5) 0.0008(5)
C19 0.0164(6) 0.0184(6) 0.0213(6) -0.0013(5) -0.0009(5) -0.0016(5)
C20 0.0219(7) 0.0226(7) 0.0222(7) 0.0024(5) 0.0009(5) -0.0013(5)
C21 0.0217(7) 0.0279(7) 0.0245(7) -0.0016(6) 0.0032(5) 0.0008(6)
C22 0.0206(7) 0.0220(7) 0.0321(8) -0.0025(6) -0.0018(6) 0.0025(5)
C23 0.0251(8) 0.0207(7) 0.0313(8) 0.0054(6) -0.0004(6) -0.0005(5)
C24 0.0207(7) 0.0242(7) 0.0248(7) 0.0023(6) 0.0028(5) -0.0003(5)

loop_
_atom_type_symbol
_atom_type_description
_atom_type_scat_dispersion_real
_atom_type_scat_dispersion_imag
_atom_type_scat_source
C C 0.0181 0.0091 'International Tables Vol C Tables 4.2.6.8 and 6.1.1.4'
H H 0.0000 0.0000 'International Tables Vol C Tables 4.2.6.8 and 6.1.1.4'
Si Si 0.2541 0.3302 'International Tables Vol C Tables 4.2.6.8 and 6.1.1.4'

loop_
_geom_angle_atom_site_label_1
_geom_angle_atom_site_label_2
_geom_angle_atom_site_label_3
_geom_angle
_geom_angle_publ_flag
C13 Si1 C12 114.26(6) yes
C13 Si1 C1 116.59(6) yes
C12 Si1 C1 91.55(6) yes
C13 Si1 C19 109.22(6) yes
C12 Si1 C19 113.34(6) yes
C1 Si1 C19 111.06(6) yes
C2 C1 C6 119.06(13) ?
C2 C1 Si1 131.52(11) ?
C6 C1 Si1 109.14(10) ?
C3 C2 C1 120.62(13) ?
C3 C2 H2 119.7 ?
C1 C2 H2 119.7 ?
C4 C3 C2 119.80(13) ?
C4 C3 H3 120.1 ?
C2 C3 H3 120.1 ?
C5 C4 C3 120.75(13) ?
C5 C4 H4 119.6 ?
C3 C4 H4 119.6 ?
C4 C5 C6 119.86(13) ?
C4 C5 H5 120.1 ?
C6 C5 H5 120.1 ?
C5 C6 C1 119.89(13) ?
C5 C6 C7 125.09(13) ?
C1 C6 C7 114.99(12) ?
C8 C7 C12 119.95(13) ?
C8 C7 C6 125.15(13) ?
C12 C7 C6 114.90(12) ?
C9 C8 C7 119.69(14) ?
C9 C8 H8 120.2 ?
C7 C8 H8 120.2 ?
C10 C9 C8 120.73(14) ?
C10 C9 H9 119.6 ?
C8 C9 H9 119.6 ?
C9 C10 C11 119.71(14) ?
C9 C10 H10 120.1 ?
C11 C10 H10 120.1 ?
C12 C11 C10 120.73(14) ?
C12 C11 H11 119.6 ?
C10 C11 H11 119.6 ?
C11 C12 C7 119.19(13) ?
C11 C12 Si1 131.48(12) ?
C7 C12 Si1 109.33(10) ?
C18 C13 C14 117.91(12) ?
C18 C13 Si1 121.54(10) ?
C14 C13 Si1 120.55(10) ?
C15 C14 C13 120.93(13) ?
C15 C14 H14 119.5 ?
C13 C14 H14 119.5 ?
C16 C15 C14 119.98(14) ?
C16 C15 H15 120.0 ?
C14 C15 H15 120.0 ?
C15 C16 C17 120.17(13) ?
C15 C16 H16 119.9 ?
C17 C16 H16 119.9 ?
C16 C17 C18 119.88(14) ?
C16 C17 H17 120.1 ?
C18 C17 H17 120.1 ?
C17 C18 C13 121.10(13) ?
C17 C18 H18 119.5 ?
C13 C18 H18 119.5 ?
C24 C19 C20 117.63(12) ?
C24 C19 Si1 123.45(11) ?
C20 C19 Si1 118.86(10) ?
C21 C20 C19 121.36(13) ?
C21 C20 H20 119.3 ?
C19 C20 H20 119.3 ?
C22 C21 C20 119.95(13) ?
C22 C21 H21 120.0 ?
C20 C21 H21 120.0 ?
C23 C22 C21 119.91(13) ?
C23 C22 H22 120.0 ?
C21 C22 H22 120.0 ?
C22 C23 C24 120.01(13) ?
C22 C23 H23 120.0 ?
C24 C23 H23 120.0 ?
C23 C24 C19 121.14(13) ?
C23 C24 H24 119.4 ?
C19 C24 H24 119.4 ?

loop_
_geom_bond_atom_site_label_1
_geom_bond_atom_site_label_2
_geom_bond_distance
_geom_bond_publ_flag
Si1 C13 1.8706(14) yes
Si1 C12 1.8722(14) yes
Si1 C1 1.8743(14) yes
Si1 C19 1.8751(14) yes
C1 C2 1.393(2) ?
C1 C6 1.4192(19) ?
C2 C3 1.391(2) ?
C2 H2 0.9500 ?
C3 C4 1.389(2) ?
C3 H3 0.9500 ?
C4 C5 1.388(2) ?
C4 H4 0.9500 ?
C5 C6 1.393(2) ?
C5 H5 0.9500 ?
C6 C7 1.4874(19) ?
C7 C8 1.394(2) ?
C7 C12 1.418(2) ?
C8 C9 1.390(2) ?
C8 H8 0.9500 ?
C9 C10 1.388(2) ?
C9 H9 0.9500 ?
C10 C11 1.394(2) ?
C10 H10 0.9500 ?
C11 C12 1.386(2) ?
C11 H11 0.9500 ?
C13 C18 1.399(2) ?
C13 C14 1.4045(19) ?
C14 C15 1.390(2) ?
C14 H14 0.9500 ?
C15 C16 1.384(2) ?
C15 H15 0.9500 ?
C16 C17 1.386(2) ?
C16 H16 0.9500 ?
C17 C18 1.390(2) ?
C17 H17 0.9500 ?
C18 H18 0.9500 ?
C19 C24 1.398(2) ?
C19 C20 1.4018(19) ?
C20 C21 1.387(2) ?
C20 H20 0.9500 ?
C21 C22 1.386(2) ?
C21 H21 0.9500 ?
C22 C23 1.385(2) ?
C22 H22 0.9500 ?
C23 C24 1.393(2) ?
C23 H23 0.9500 ?
C24 H24 0.9500 ?

loop_
_geom_torsion_atom_site_label_1
_geom_torsion_atom_site_label_2
_geom_torsion_atom_site_label_3
_geom_torsion_atom_site_label_4
_geom_torsion
C13 Si1 C1 C2 66.63(15)
C12 Si1 C1 C2 -175.12(14)
C19 Si1 C1 C2 -59.33(15)
C13 Si1 C1 C6 -119.61(10)
C12 Si1 C1 C6 -1.36(10)
C19 Si1 C1 C6 114.43(10)
C6 C1 C2 C3 0.4(2)
Si1 C1 C2 C3 173.63(11)
C1 C2 C3 C4 -0.1(2)
C2 C3 C4 C5 0.1(2)
C3 C4 C5 C6 -0.3(2)
C4 C5 C6 C1 0.6(2)
C4 C5 C6 C7 -177.36(13)
C2 C1 C6 C5 -0.6(2)
Si1 C1 C6 C5 -175.25(10)
C2 C1 C6 C7 177.53(12)
Si1 C1 C6 C7 2.87(14)
C5 C6 C7 C8 -4.3(2)
C1 C6 C7 C8 177.71(13)
C5 C6 C7 C12 174.56(13)
C1 C6 C7 C12 -3.44(17)
C12 C7 C8 C9 -0.2(2)
C6 C7 C8 C9 178.55(13)
C7 C8 C9 C10 -0.5(2)
C8 C9 C10 C11 0.9(2)
C9 C10 C11 C12 -0.4(2)
C10 C11 C12 C7 -0.3(2)
C10 C11 C12 Si1 179.14(12)
C8 C7 C12 C11 0.7(2)
C6 C7 C12 C11 -178.23(12)
C8 C7 C12 Si1 -178.91(11)
C6 C7 C12 Si1 2.18(14)
C13 Si1 C12 C11 -59.77(16)
C1 Si1 C12 C11 -179.99(14)
C19 Si1 C12 C11 66.23(15)
C13 Si1 C12 C7 119.76(10)
C1 Si1 C12 C7 -0.47(10)
C19 Si1 C12 C7 -114.25(10)
C12 Si1 C13 C18 -112.23(12)
C1 Si1 C13 C18 -7.23(14)
C19 Si1 C13 C18 119.64(11)
C12 Si1 C13 C14 68.61(13)
C1 Si1 C13 C14 173.61(10)
C19 Si1 C13 C14 -59.51(12)
C18 C13 C14 C15 -1.5(2)
Si1 C13 C14 C15 177.67(11)
C13 C14 C15 C16 0.4(2)
C14 C15 C16 C17 1.2(2)
C15 C16 C17 C18 -1.6(2)
C16 C17 C18 C13 0.4(2)
C14 C13 C18 C17 1.1(2)
Si1 C13 C18 C17 -178.04(11)
C13 Si1 C19 C24 -5.00(14)
C12 Si1 C19 C24 -133.63(12)
C1 Si1 C19 C24 124.96(12)
C13 Si1 C19 C20 177.95(10)
C12 Si1 C19 C20 49.31(12)
C1 Si1 C19 C20 -52.10(12)
C24 C19 C20 C21 0.5(2)
Si1 C19 C20 C21 177.73(11)
C19 C20 C21 C22 -0.4(2)
C20 C21 C22 C23 0.0(2)
C21 C22 C23 C24 0.2(2)
C22 C23 C24 C19 -0.1(2)
C20 C19 C24 C23 -0.3(2)
Si1 C19 C24 C23 -177.35(11)
